data_2230065
loop_
_publ_author_name
'Danish, Muhammad'
'Ghafoor, Sabiha'
'Ahmad, Nazir'
'Starosta, Wojciech'
'Leciejewicz, Janusz'

_publ_section_title
;
 (Methanol-\k<i>O</i>)(2-methyl-3,5-dinitrobenzoato-\k<i>O</i>)triphenyltin(IV)
;
_journal_coeditor_code LH5223
_journal_issue 5
_journal_name_full 'Acta Crystallographica Section E'
_journal_page_first m519
_journal_paper_doi 10.1107/S1600536811011184
_journal_volume 67
_journal_year 2011
_chemical_formula_iupac '[Sn (C6 H5)3 (C8 H5 N2 O6) (C H4 O)]'
_chemical_formula_moiety 'C27 H24 N2 O7 Sn'
_chemical_formula_sum 'C27 H24 N2 O7 Sn'
_chemical_formula_weight 607.17
_chemical_name_systematic
;
(Methanol-\k<i>O</i>)(2-methyl-3,5-dinitrobenzoato-\k<i>O</i>)triphenyltin(IV)
;
_space_group_IT_number 14
_symmetry_cell_setting monoclinic
_symmetry_space_group_name_Hall '-P 2yn'
_symmetry_space_group_name_H-M 'P 1 21/n 1'
_atom_sites_solution_hydrogens geom
_atom_sites_solution_primary direct
_atom_sites_solution_secondary difmap
_audit_creation_method SHELXL-97
_cell_angle_alpha 90.00
_cell_angle_beta 95.29(3)
_cell_angle_gamma 90.00
_cell_formula_units_Z 4
_cell_length_a 8.0597(16)
_cell_length_b 20.094(4)
_cell_length_c 16.022(3)
_cell_measurement_reflns_used 25
_cell_measurement_temperature 293(2)
_cell_measurement_theta_max 15
_cell_measurement_theta_min 6
_cell_volume 2583.7(9)
_computing_cell_refinement 'KM-4 Software (Kuma, 1996)'
_computing_data_collection 'KM-4 Software (Kuma, 1996)'
_computing_data_reduction 'DATAPROC (Kuma, 2001)'
_computing_molecular_graphics 'SHELXTL (Sheldrick, 2008)'
_computing_publication_material 'SHELXTL (Sheldrick, 2008)'
_computing_structure_refinement 'SHELXL97 (Sheldrick, 2008)'
_computing_structure_solution 'SHELXS97 (Sheldrick, 2008)'
_diffrn_ambient_temperature 293(2)
_diffrn_measured_fraction_theta_full 0.989
_diffrn_measured_fraction_theta_max 0.935
_diffrn_measurement_device_type 'Kuma KM4 four-circle diffractometer'
_diffrn_measurement_method 'profile data from \w/2\q scans'
_diffrn_radiation_monochromator graphite
_diffrn_radiation_source 'fine-focus sealed tube'
_diffrn_radiation_type MoK\a
_diffrn_radiation_wavelength 0.71073
_diffrn_reflns_av_R_equivalents 0.0241
_diffrn_reflns_av_sigmaI/netI 0.0628
_diffrn_reflns_limit_h_max 10
_diffrn_reflns_limit_h_min -10
_diffrn_reflns_limit_k_max 26
_diffrn_reflns_limit_k_min 0
_diffrn_reflns_limit_l_max 0
_diffrn_reflns_limit_l_min -20
_diffrn_reflns_number 6387
_diffrn_reflns_theta_full 25.00
_diffrn_reflns_theta_max 28.53
_diffrn_reflns_theta_min 1.63
_diffrn_standards_decay_% 7.53
_diffrn_standards_interval_count 200
_diffrn_standards_number 3
_exptl_absorpt_coefficient_mu 1.038
_exptl_absorpt_correction_T_max 0.92947
_exptl_absorpt_correction_T_min 0.84234
_exptl_absorpt_correction_type analytical
_exptl_absorpt_process_details '(CrysAlis RED; Oxford Diffraction, 2008)'
_exptl_crystal_colour 'pale yellow'
_exptl_crystal_density_diffrn 1.561
_exptl_crystal_density_method 'not measured'
_exptl_crystal_description plates
_exptl_crystal_F_000 1224
_exptl_crystal_size_max 0.309
_exptl_crystal_size_mid 0.233
_exptl_crystal_size_min 0.071
_refine_diff_density_max 0.959
_refine_diff_density_min -0.778
_refine_ls_extinction_method none
_refine_ls_goodness_of_fit_ref 1.042
_refine_ls_hydrogen_treatment mixed
_refine_ls_matrix_type full
_refine_ls_number_parameters 340
_refine_ls_number_reflns 6141
_refine_ls_number_restraints 1
_refine_ls_restrained_S_all 1.042
_refine_ls_R_factor_all 0.1099
_refine_ls_R_factor_gt 0.0365
_refine_ls_shift/su_max 0.000
_refine_ls_shift/su_mean 0.000
_refine_ls_structure_factor_coef Fsqd
_refine_ls_weighting_details 'calc w=1/[\s^2^(Fo^2^)+(0.0654P)^2^+3.2267P] where P=(Fo^2^+2Fc^2^)/3'
_refine_ls_weighting_scheme calc
_refine_ls_wR_factor_gt 0.1086
_refine_ls_wR_factor_ref 0.1328
_reflns_number_gt 3440
_reflns_number_total 6141
_reflns_threshold_expression I>2\s(I)
_cod_data_source_file lh5223.cif
_cod_data_source_block I
_cod_original_cell_volume 2583.8(9)
_cod_original_sg_symbol_H-M 'P 21/n'
_cod_database_code 2230065
_cod_database_fobs_code 2230065

loop_
_symmetry_equiv_pos_as_xyz
'x, y, z'
'-x+1/2, y+1/2, -z+1/2'
'-x, -y, -z'
'x-1/2, -y-1/2, z-1/2'

loop_
_atom_site_type_symbol
_atom_site_label
_atom_site_fract_x
_atom_site_fract_y
_atom_site_fract_z
_atom_site_U_iso_or_equiv
_atom_site_adp_type
_atom_site_calc_flag
_atom_site_refinement_flags
_atom_site_occupancy
_atom_site_disorder_assembly
_atom_site_disorder_group
Sn Sn1 0.47331(3) 0.246055(14) 0.773898(18) 0.03309(10) Uani d . 1 . .
O O11 0.2416(4) 0.30063(18) 0.7557(2) 0.0474(8) Uani d . 1 . .
C C36 0.6404(6) 0.2620(3) 0.6100(3) 0.0451(11) Uani d . 1 . .
H H36 0.6976 0.2237 0.6283 0.054 Uiso calc R 1 . .
C C11 -0.0109(5) 0.3536(2) 0.7691(3) 0.0333(9) Uani d . 1 . .
C C12 -0.0853(6) 0.3849(2) 0.8344(3) 0.0373(10) Uani d . 1 . .
C C21 0.5163(6) 0.2838(2) 0.8981(3) 0.0383(10) Uani d . 1 . .
C C31 0.5350(5) 0.2938(2) 0.6620(3) 0.0350(9) Uani d . 1 . .
C C15 -0.1386(7) 0.4289(2) 0.6689(3) 0.0443(11) Uani d . 1 . .
O O12 0.0567(5) 0.24487(18) 0.8209(3) 0.0659(12) Uani d . 1 . .
N N12 -0.1578(8) 0.4552(3) 0.5823(3) 0.0647(14) Uani d . 1 . .
C C41 0.3905(5) 0.1462(2) 0.7589(3) 0.0372(10) Uani d . 1 . .
C C16 -0.0334(6) 0.3769(2) 0.6871(3) 0.0396(10) Uani d . 1 . .
H H16 0.0228 0.3573 0.6454 0.047 Uiso calc R 1 . .
C C42 0.3836(7) 0.1148(3) 0.6825(3) 0.0498(12) Uani d . 1 . .
H H42 0.4173 0.1376 0.6364 0.060 Uiso calc R 1 . .
C C13 -0.1887(6) 0.4382(2) 0.8096(3) 0.0425(11) Uani d . 1 . .
C C18 0.1024(5) 0.2939(2) 0.7841(3) 0.0358(9) Uani d . 1 . .
C C32 0.4572(7) 0.3511(3) 0.6343(4) 0.0520(13) Uani d . 1 . .
H H32 0.3903 0.3736 0.6693 0.062 Uiso calc R 1 . .
C C14 -0.2212(6) 0.4600(2) 0.7284(4) 0.0472(12) Uani d . 1 . .
H H14 -0.2960 0.4944 0.7147 0.057 Uiso calc R 1 . .
N N11 -0.2681(6) 0.4779(2) 0.8730(4) 0.0592(13) Uani d . 1 . .
C C34 0.5750(8) 0.3438(4) 0.5043(4) 0.0663(18) Uani d . 1 . .
H H34 0.5852 0.3600 0.4506 0.080 Uiso calc R 1 . .
C C26 0.4510(7) 0.3445(3) 0.9175(4) 0.0602(15) Uani d . 1 . .
H H26 0.3961 0.3704 0.8756 0.072 Uiso calc R 1 . .
C C25 0.4669(9) 0.3670(4) 0.9993(5) 0.080(2) Uani d . 1 . .
H H25 0.4226 0.4082 1.0117 0.096 Uiso calc R 1 . .
C C22 0.5990(7) 0.2460(3) 0.9619(3) 0.0532(12) Uani d . 1 . .
H H22 0.6448 0.2050 0.9500 0.064 Uiso calc R 1 . .
C C33 0.4755(8) 0.3764(3) 0.5555(4) 0.0615(16) Uani d . 1 . .
H H33 0.4205 0.4152 0.5375 0.074 Uiso calc R 1 . .
C C45 0.2907(8) 0.0463(3) 0.8180(5) 0.0641(16) Uani d . 1 . .
H H45 0.2612 0.0229 0.8645 0.077 Uiso calc R 1 . .
C C35 0.6596(7) 0.2877(3) 0.5310(4) 0.0573(15) Uani d . 1 . .
H H35 0.7300 0.2668 0.4964 0.069 Uiso calc R 1 . .
C C44 0.2799(8) 0.0158(3) 0.7412(5) 0.0673(18) Uani d . 1 . .
H H44 0.2407 -0.0276 0.7356 0.081 Uiso calc R 1 . .
C C46 0.3443(7) 0.1107(3) 0.8273(4) 0.0543(14) Uani d . 1 . .
H H46 0.3498 0.1307 0.8798 0.065 Uiso calc R 1 . .
O O16 -0.0735(7) 0.4294(3) 0.5316(3) 0.0816(15) Uani d . 1 . .
C C17 -0.0513(7) 0.3627(3) 0.9229(3) 0.0569(14) Uani d . 1 . .
H H171 -0.0159 0.3170 0.9241 0.085 Uiso calc R 1 . .
H H172 -0.1509 0.3668 0.9511 0.085 Uiso calc R 1 . .
H H173 0.0349 0.3898 0.9507 0.085 Uiso calc R 1 . .
C C43 0.3267(8) 0.0492(3) 0.6729(4) 0.0649(17) Uani d . 1 . .
H H43 0.3209 0.0286 0.6207 0.078 Uiso calc R 1 . .
O O14 -0.4095(6) 0.4972(3) 0.8526(4) 0.0997(18) Uani d . 1 . .
O O13 -0.1901(7) 0.4907(3) 0.9382(4) 0.0993(19) Uani d . 1 . .
O O15 -0.2542(8) 0.5001(3) 0.5664(3) 0.0948(18) Uani d . 1 . .
C C23 0.6126(9) 0.2701(4) 1.0438(4) 0.073(2) Uani d . 1 . .
H H23 0.6677 0.2451 1.0866 0.088 Uiso calc R 1 . .
C C24 0.5455(9) 0.3303(5) 1.0615(4) 0.084(3) Uani d . 1 . .
H H24 0.5540 0.3460 1.1163 0.101 Uiso calc R 1 . .
O O51 0.7475(4) 0.19935(17) 0.7928(3) 0.0485(9) Uani d D 1 . .
C C51 0.7965(8) 0.1327(3) 0.7876(5) 0.079(2) Uani d . 1 . .
H H51A 0.7885 0.1113 0.8406 0.118 Uiso calc R 1 . .
H H51B 0.9096 0.1307 0.7734 0.118 Uiso calc R 1 . .
H H51C 0.7251 0.1104 0.7452 0.118 Uiso calc R 1 . .
H H51 0.825(7) 0.223(3) 0.808(5) 0.10(3) Uiso d D 1 . .

loop_
_atom_site_aniso_label
_atom_site_aniso_U_11
_atom_site_aniso_U_22
_atom_site_aniso_U_33
_atom_site_aniso_U_12
_atom_site_aniso_U_13
_atom_site_aniso_U_23
Sn1 0.03123(15) 0.03696(16) 0.03213(15) 0.00077(14) 0.00859(10) 0.00146(15)
O11 0.0307(17) 0.060(2) 0.053(2) 0.0075(15) 0.0130(15) 0.0109(17)
C36 0.038(2) 0.055(3) 0.043(3) 0.000(2) 0.009(2) -0.003(2)
C11 0.026(2) 0.040(2) 0.035(2) 0.0011(17) 0.0071(17) 0.0017(19)
C12 0.031(2) 0.040(2) 0.041(3) -0.0014(18) 0.0049(19) 0.000(2)
C21 0.036(2) 0.040(2) 0.040(3) -0.0054(19) 0.0093(19) 0.002(2)
C31 0.029(2) 0.041(2) 0.036(2) -0.0016(18) 0.0059(18) -0.0010(19)
C15 0.053(3) 0.036(2) 0.041(3) -0.007(2) -0.008(2) 0.006(2)
O12 0.046(2) 0.051(2) 0.105(4) 0.0119(17) 0.028(2) 0.029(2)
N12 0.088(4) 0.049(3) 0.055(3) -0.005(3) -0.011(3) 0.012(2)
C41 0.030(2) 0.040(2) 0.042(3) 0.0010(18) 0.0029(19) -0.001(2)
C16 0.038(2) 0.048(3) 0.033(2) -0.002(2) 0.004(2) 0.001(2)
C42 0.050(3) 0.054(3) 0.044(3) 0.002(2) -0.004(2) -0.001(2)
C13 0.037(3) 0.040(2) 0.051(3) 0.0043(19) 0.007(2) -0.005(2)
C18 0.031(2) 0.038(2) 0.039(2) 0.0019(17) 0.0076(18) -0.0009(19)
C32 0.047(3) 0.055(3) 0.058(3) 0.004(2) 0.019(3) 0.015(3)
C14 0.045(3) 0.034(2) 0.062(4) 0.006(2) -0.005(2) 0.006(2)
N11 0.056(3) 0.051(3) 0.072(4) 0.012(2) 0.016(3) -0.012(2)
C34 0.065(4) 0.097(5) 0.038(3) -0.014(4) 0.008(3) 0.019(3)
C26 0.054(3) 0.059(3) 0.067(4) 0.006(3) 0.004(3) -0.015(3)
C25 0.063(4) 0.096(5) 0.084(5) -0.007(4) 0.015(4) -0.057(5)
C22 0.050(3) 0.063(3) 0.047(3) -0.002(3) 0.004(2) 0.001(3)
C33 0.057(3) 0.074(4) 0.055(4) 0.001(3) 0.008(3) 0.029(3)
C45 0.069(4) 0.048(3) 0.078(4) -0.010(3) 0.015(3) 0.012(3)
C35 0.054(3) 0.082(4) 0.039(3) -0.012(3) 0.019(2) -0.010(3)
C44 0.063(4) 0.037(3) 0.098(5) -0.005(3) -0.015(4) 0.000(3)
C46 0.061(3) 0.049(3) 0.055(3) -0.004(3) 0.021(3) 0.000(3)
O16 0.120(4) 0.082(3) 0.044(2) -0.004(3) 0.010(3) 0.013(2)
C17 0.058(3) 0.070(4) 0.043(3) 0.008(3) 0.011(3) 0.006(3)
C43 0.075(4) 0.052(3) 0.063(4) 0.004(3) -0.020(3) -0.016(3)
O14 0.070(3) 0.119(4) 0.112(4) 0.052(3) 0.019(3) -0.014(4)
O13 0.104(4) 0.118(4) 0.076(4) 0.029(3) 0.009(3) -0.039(3)
O15 0.135(5) 0.069(3) 0.074(3) 0.019(3) -0.026(3) 0.026(3)
C23 0.063(4) 0.113(6) 0.042(3) -0.027(4) -0.003(3) 0.004(3)
C24 0.060(4) 0.148(8) 0.044(4) -0.026(5) 0.008(3) -0.033(4)
O51 0.0348(19) 0.0401(18) 0.071(3) 0.0065(15) 0.0049(18) -0.0007(18)
C51 0.060(4) 0.045(3) 0.129(7) 0.015(3) -0.006(4) -0.011(4)

loop_
_atom_type_symbol
_atom_type_description
_atom_type_scat_dispersion_real
_atom_type_scat_dispersion_imag
_atom_type_scat_source
C C 0.0033 0.0016 'International Tables Vol C Tables 4.2.6.8 and 6.1.1.4'
H H 0.0000 0.0000 'International Tables Vol C Tables 4.2.6.8 and 6.1.1.4'
O O 0.0106 0.0060 'International Tables Vol C Tables 4.2.6.8 and 6.1.1.4'
N N 0.0061 0.0033 'International Tables Vol C Tables 4.2.6.8 and 6.1.1.4'
Sn Sn -0.6537 1.4246 'International Tables Vol C Tables 4.2.6.8 and 6.1.1.4'

loop_
_geom_angle_atom_site_label_1
_geom_angle_atom_site_label_2
_geom_angle_atom_site_label_3
_geom_angle_site_symmetry_1
_geom_angle_site_symmetry_3
_geom_angle
_geom_angle_publ_flag
C41 Sn1 C21 . . 117.76(18) ?
C41 Sn1 C31 . . 115.18(18) ?
C21 Sn1 C31 . . 126.54(17) ?
C41 Sn1 O11 . . 101.88(15) ?
C21 Sn1 O11 . . 90.55(17) ?
C31 Sn1 O11 . . 85.63(15) ?
C41 Sn1 O51 . . 85.44(15) ?
C21 Sn1 O51 . . 87.29(17) ?
C31 Sn1 O51 . . 89.91(15) ?
O11 Sn1 O51 . . 172.54(13) ?
C18 O11 Sn1 . . 133.3(3) ?
C35 C36 C31 . . 119.9(5) ?
C35 C36 H36 . . 120.1 ?
C31 C36 H36 . . 120.1 ?
C16 C11 C12 . . 121.7(4) ?
C16 C11 C18 . . 116.1(4) ?
C12 C11 C18 . . 122.1(4) ?
C13 C12 C11 . . 114.8(4) ?
C13 C12 C17 . . 123.7(5) ?
C11 C12 C17 . . 121.5(4) ?
C26 C21 C22 . . 119.0(5) ?
C26 C21 Sn1 . . 119.7(4) ?
C22 C21 Sn1 . . 121.2(4) ?
C32 C31 C36 . . 118.6(5) ?
C32 C31 Sn1 . . 121.1(4) ?
C36 C31 Sn1 . . 119.8(3) ?
C16 C15 C14 . . 122.4(5) ?
C16 C15 N12 . . 119.0(5) ?
C14 C15 N12 . . 118.5(5) ?
O15 N12 O16 . . 124.5(6) ?
O15 N12 C15 . . 118.4(6) ?
O16 N12 C15 . . 117.1(5) ?
C42 C41 C46 . . 118.4(5) ?
C42 C41 Sn1 . . 121.4(4) ?
C46 C41 Sn1 . . 120.1(4) ?
C15 C16 C11 . . 119.1(5) ?
C15 C16 H16 . . 120.5 ?
C11 C16 H16 . . 120.5 ?
C41 C42 C43 . . 121.1(6) ?
C41 C42 H42 . . 119.5 ?
C43 C42 H42 . . 119.5 ?
C14 C13 C12 . . 124.8(5) ?
C14 C13 N11 . . 114.9(5) ?
C12 C13 N11 . . 120.2(5) ?
O12 C18 O11 . . 125.5(4) ?
O12 C18 C11 . . 120.7(4) ?
O11 C18 C11 . . 113.8(4) ?
C31 C32 C33 . . 121.5(5) ?
C31 C32 H32 . . 119.3 ?
C33 C32 H32 . . 119.3 ?
C15 C14 C13 . . 117.0(4) ?
C15 C14 H14 . . 121.5 ?
C13 C14 H14 . . 121.5 ?
O13 N11 O14 . . 124.6(6) ?
O13 N11 C13 . . 119.3(5) ?
O14 N11 C13 . . 116.1(5) ?
C35 C34 C33 . . 120.7(5) ?
C35 C34 H34 . . 119.7 ?
C33 C34 H34 . . 119.7 ?
C21 C26 C25 . . 120.1(7) ?
C21 C26 H26 . . 120.0 ?
C25 C26 H26 . . 120.0 ?
C24 C25 C26 . . 121.2(7) ?
C24 C25 H25 . . 119.4 ?
C26 C25 H25 . . 119.4 ?
C21 C22 C23 . . 119.5(6) ?
C21 C22 H22 . . 120.3 ?
C23 C22 H22 . . 120.3 ?
C34 C33 C32 . . 119.4(6) ?
C34 C33 H33 . . 120.3 ?
C32 C33 H33 . . 120.3 ?
C44 C45 C46 . . 120.9(6) ?
C44 C45 H45 . . 119.5 ?
C46 C45 H45 . . 119.5 ?
C34 C35 C36 . . 119.9(6) ?
C34 C35 H35 . . 120.0 ?
C36 C35 H35 . . 120.0 ?
C43 C44 C45 . . 120.0(5) ?
C43 C44 H44 . . 120.0 ?
C45 C44 H44 . . 120.0 ?
C45 C46 C41 . . 120.4(6) ?
C45 C46 H46 . . 119.8 ?
C41 C46 H46 . . 119.8 ?
C12 C17 H171 . . 109.5 ?
C12 C17 H172 . . 109.5 ?
H171 C17 H172 . . 109.5 ?
C12 C17 H173 . . 109.5 ?
H171 C17 H173 . . 109.5 ?
H172 C17 H173 . . 109.5 ?
C44 C43 C42 . . 119.1(6) ?
C44 C43 H43 . . 120.4 ?
C42 C43 H43 . . 120.4 ?
C24 C23 C22 . . 120.3(7) ?
C24 C23 H23 . . 119.8 ?
C22 C23 H23 . . 119.8 ?
C25 C24 C23 . . 119.9(6) ?
C25 C24 H24 . . 120.0 ?
C23 C24 H24 . . 120.0 ?
C51 O51 Sn1 . . 129.0(4) ?
C51 O51 H51 . . 112(6) ?
Sn1 O51 H51 . . 119(6) ?
O51 C51 H51A . . 109.5 ?
O51 C51 H51B . . 109.5 ?
H51A C51 H51B . . 109.5 ?
O51 C51 H51C . . 109.5 ?
H51A C51 H51C . . 109.5 ?
H51B C51 H51C . . 109.5 ?

loop_
_geom_bond_atom_site_label_1
_geom_bond_atom_site_label_2
_geom_bond_site_symmetry_2
_geom_bond_distance
_geom_bond_publ_flag
Sn1 C41 . 2.121(5) ?
Sn1 C21 . 2.128(5) ?
Sn1 C31 . 2.132(5) ?
Sn1 O11 . 2.162(3) ?
Sn1 O51 . 2.394(3) ?
O11 C18 . 1.257(5) ?
C36 C35 . 1.389(8) ?
C36 C31 . 1.397(6) ?
C36 H36 . 0.9300 ?
C11 C16 . 1.391(6) ?
C11 C12 . 1.400(6) ?
C11 C18 . 1.514(6) ?
C12 C13 . 1.393(6) ?
C12 C17 . 1.489(7) ?
C21 C26 . 1.376(7) ?
C21 C22 . 1.393(7) ?
C31 C32 . 1.365(7) ?
C15 C16 . 1.360(7) ?
C15 C14 . 1.364(8) ?
C15 N12 . 1.479(7) ?
O12 C18 . 1.222(6) ?
N12 O15 . 1.203(7) ?
N12 O16 . 1.221(7) ?
C41 C42 . 1.374(7) ?
C41 C46 . 1.387(7) ?
C16 H16 . 0.9300 ?
C42 C43 . 1.400(8) ?
C42 H42 . 0.9300 ?
C13 C14 . 1.374(7) ?
C13 N11 . 1.482(7) ?
C32 C33 . 1.382(7) ?
C32 H32 . 0.9300 ?
C14 H14 . 0.9300 ?
N11 O13 . 1.196(7) ?
N11 O14 . 1.219(6) ?
C34 C35 . 1.366(9) ?
C34 C33 . 1.366(9) ?
C34 H34 . 0.9300 ?
C26 C25 . 1.380(9) ?
C26 H26 . 0.9300 ?
C25 C24 . 1.351(11) ?
C25 H25 . 0.9300 ?
C22 C23 . 1.394(9) ?
C22 H22 . 0.9300 ?
C33 H33 . 0.9300 ?
C45 C44 . 1.369(9) ?
C45 C46 . 1.367(8) ?
C45 H45 . 0.9300 ?
C35 H35 . 0.9300 ?
C44 C43 . 1.367(10) ?
C44 H44 . 0.9300 ?
C46 H46 . 0.9300 ?
C17 H171 . 0.9600 ?
C17 H172 . 0.9600 ?
C17 H173 . 0.9600 ?
C43 H43 . 0.9300 ?
C23 C24 . 1.364(11) ?
C23 H23 . 0.9300 ?
C24 H24 . 0.9300 ?
O51 C51 . 1.401(6) ?
O51 H51 . 0.81(2) ?
C51 H51A . 0.9600 ?
C51 H51B . 0.9600 ?
C51 H51C . 0.9600 ?

loop_
_geom_hbond_atom_site_label_D
_geom_hbond_atom_site_label_H
_geom_hbond_atom_site_label_A
_geom_hbond_site_symmetry_A
_geom_hbond_distance_DH
_geom_hbond_distance_HA
_geom_hbond_distance_DA
_geom_hbond_angle_DHA
O51 H51 O12 1_655 0.81(2) 1.91(4) 2.654(6) 153(8)
